data_4330419
loop_
_publ_author_name
'W. Hill Harman'
'Michael F. Lichterman'
'Nicholas A. Piro'
'Christopher J. Chang'

_publ_section_title
;
 Well-Defined Vanadium Organoazide Complexes and Their Conversion to
 Terminal Vanadium Imides: Structural Snapshots and Evidence for a Nitrene
 Capture Mechanism
;
_journal_name_full 'Inorganic Chemistry'
_journal_page_first 10037
_journal_page_last 10042
_journal_paper_doi 10.1021/ic301673g
_journal_volume 51
_journal_year 2012
_chemical_formula_moiety 'C3.5 H4, C49 H52 N7 V'
_chemical_formula_sum 'C52.5 H56 N7 V'
_chemical_formula_weight 836.00
_chemical_name_common (tpaMes)V(N3pTol)
_chemical_name_systematic (tpaMes)V(N3pTol)
_space_group_IT_number 2
_symmetry_cell_setting triclinic
_symmetry_Int_Tables_number 2
_symmetry_space_group_name_Hall '-P 1'
_symmetry_space_group_name_H-M 'P -1'
_atom_sites_solution_hydrogens geom
_atom_sites_solution_primary direct
_atom_sites_solution_secondary difmap
_audit_creation_method SHELXL-97
_cell_angle_alpha 98.969(4)
_cell_angle_beta 98.736(3)
_cell_angle_gamma 108.891(3)
_cell_formula_units_Z 4
_cell_length_a 12.9102(6)
_cell_length_b 19.1239(10)
_cell_length_c 19.6489(10)
_cell_measurement_reflns_used 9613
_cell_measurement_temperature 100(2)
_cell_measurement_theta_max 54.2
_cell_measurement_theta_min 2.5
_cell_volume 4426.2(4)
_computing_cell_refinement 'Bruker APEX2 v. 2009.3'
_computing_data_collection 'Bruker APEX2 v. 2009.3'
_computing_data_reduction 'Bruker APEX2 v. 2009.3'
_computing_molecular_graphics ORTEP-32
_computing_publication_material CIFTAB
_computing_structure_refinement 'SHELXL-97 (Sheldrick, 2008)'
_computing_structure_solution 'SHELXS-97 (Sheldrick, 2008)'
_diffrn_ambient_temperature 100(2)
_diffrn_detector_area_resol_mean 8.366
_diffrn_measured_fraction_theta_full 0.972
_diffrn_measured_fraction_theta_max 0.972
_diffrn_measurement_device_type 'Bruker APEX-II CCD'
_diffrn_measurement_method '\f and \w scans'
_diffrn_radiation_monochromator 'HELIOS multilayer mirrors'
_diffrn_radiation_probe x-ray
_diffrn_radiation_type CuK\a
_diffrn_radiation_wavelength 1.54178
_diffrn_reflns_av_R_equivalents 0.0672
_diffrn_reflns_av_sigmaI/netI 0.0971
_diffrn_reflns_limit_h_max 12
_diffrn_reflns_limit_h_min -12
_diffrn_reflns_limit_k_max 18
_diffrn_reflns_limit_k_min -18
_diffrn_reflns_limit_l_max 19
_diffrn_reflns_limit_l_min -19
_diffrn_reflns_number 35432
_diffrn_reflns_theta_full 49.09
_diffrn_reflns_theta_max 49.09
_diffrn_reflns_theta_min 2.33
_diffrn_source 'microfocus rotating anode'
_exptl_absorpt_coefficient_mu 2.206
_exptl_absorpt_correction_T_max 0.751
_exptl_absorpt_correction_T_min 0.675
_exptl_absorpt_correction_type multi-scan
_exptl_absorpt_process_details 'Blessing, 1995'
_exptl_crystal_colour black
_exptl_crystal_density_diffrn 1.254
_exptl_crystal_description block
_exptl_crystal_F_000 1716
_exptl_crystal_size_max 0.16
_exptl_crystal_size_mid 0.12
_exptl_crystal_size_min 0.06
_refine_diff_density_max 0.246
_refine_diff_density_min -0.308
_refine_diff_density_rms 0.055
_refine_ls_extinction_method none
_refine_ls_goodness_of_fit_ref 1.014
_refine_ls_hydrogen_treatment constr
_refine_ls_matrix_type full
_refine_ls_number_parameters 1111
_refine_ls_number_reflns 8495
_refine_ls_number_restraints 0
_refine_ls_restrained_S_all 1.014
_refine_ls_R_factor_all 0.1211
_refine_ls_R_factor_gt 0.0677
_refine_ls_shift/su_max 0.004
_refine_ls_shift/su_mean 0.000
_refine_ls_structure_factor_coef Fsqd
_refine_ls_weighting_details 'calc w=1/[\s^2^(Fo^2^)+(0.0748P)^2^+2.4514P] where P=(Fo^2^+2Fc^2^)/3'
_refine_ls_weighting_scheme calc
_refine_ls_wR_factor_gt 0.1291
_refine_ls_wR_factor_ref 0.1568
_reflns_number_gt 5213
_reflns_number_total 8495
_reflns_threshold_expression >2sigma(I)
_cod_data_source_file ic301673g_si_001_2.cif
_cod_data_source_block 2c
_cod_database_code 4330419

loop_
_symmetry_equiv_pos_as_xyz
'x, y, z'
'-x, -y, -z'

loop_
_atom_site_label
_atom_site_type_symbol
_atom_site_fract_x
_atom_site_fract_y
_atom_site_fract_z
_atom_site_U_iso_or_equiv
_atom_site_adp_type
_atom_site_occupancy
_atom_site_symmetry_multiplicity
_atom_site_calc_flag
_atom_site_refinement_flags
V1 V 1.57394(8) -0.18741(6) 1.33507(5) 0.0362(3) Uani 1 1 d .
V2 V 2.07982(8) -0.17572(6) 1.82215(5) 0.0346(3) Uani 1 1 d .
N5 N 1.6218(4) -0.2555(3) 1.3576(3) 0.0411(15) Uani 1 1 d .
N12 N 2.1305(4) -0.2386(3) 1.8558(2) 0.0385(14) Uani 1 1 d .
N1 N 1.5132(4) -0.1004(3) 1.3049(3) 0.0366(13) Uani 1 1 d .
N8 N 2.0144(4) -0.0961(3) 1.7784(3) 0.0382(14) Uani 1 1 d .
N10 N 2.1103(4) -0.0971(3) 1.9044(3) 0.0363(14) Uani 1 1 d .
C57 C 2.4944(5) -0.1394(4) 1.8939(3) 0.0404(18) Uani 1 1 d .
H57 H 2.5341 -0.1047 1.9373 0.048 Uiso 1 1 calc R
C51 C 2.1255(5) -0.1224(3) 1.6981(3) 0.0349(17) Uani 1 1 d .
N3 N 1.4199(4) -0.2255(3) 1.3441(2) 0.0369(14) Uani 1 1 d .
N11 N 1.9228(4) -0.2384(3) 1.7845(2) 0.0354(13) Uani 1 1 d .
N2 N 1.6685(4) -0.1001(3) 1.4079(2) 0.0362(13) Uani 1 1 d .
N9 N 2.1716(4) -0.1487(3) 1.7546(2) 0.0328(13) Uani 1 1 d .
C79 C 1.8481(5) -0.1996(4) 1.7752(3) 0.0375(17) Uani 1 1 d .
C65 C 2.1177(5) -0.0248(4) 1.8929(3) 0.0388(17) Uani 1 1 d .
C78 C 1.8979(5) -0.1161(3) 1.7885(3) 0.0432(18) Uani 1 1 d .
H78A H 1.8974 -0.0934 1.8372 0.052 Uiso 1 1 calc R
H78B H 1.8542 -0.0968 1.7552 0.052 Uiso 1 1 calc R
C26 C 1.3669(5) -0.4369(3) 1.3485(3) 0.054(2) Uani 1 1 d .
H26A H 1.4128 -0.4142 1.3167 0.081 Uiso 1 1 calc R
H26B H 1.2882 -0.4448 1.3299 0.081 Uiso 1 1 calc R
H26C H 1.3743 -0.4857 1.3521 0.081 Uiso 1 1 calc R
C56 C 2.4091(5) -0.1252(3) 1.8518(3) 0.0346(16) Uani 1 1 d .
C25 C 1.4440(5) -0.2636(4) 1.4975(3) 0.0397(17) Uani 1 1 d .
C53 C 2.2770(5) -0.1424(3) 1.6742(3) 0.0442(18) Uani 1 1 d .
H53 H 2.3345 -0.1455 1.6502 0.053 Uiso 1 1 calc R
C63 C 2.3097(5) -0.3014(4) 1.7029(3) 0.055(2) Uani 1 1 d .
H63A H 2.3211 -0.2798 1.6613 0.083 Uiso 1 1 calc R
H63B H 2.2299 -0.3181 1.7040 0.083 Uiso 1 1 calc R
H63C H 2.3348 -0.3447 1.7005 0.083 Uiso 1 1 calc R
N14 N 2.2484(5) -0.2785(3) 1.9145(3) 0.0616(17) Uani 1 1 d .
C2 C 1.6309(5) -0.0386(4) 1.4201(3) 0.0396(17) Uani 1 1 d .
C3 C 1.7031(5) 0.0157(4) 1.4762(3) 0.0436(18) Uani 1 1 d .
H3 H 1.6967 0.0624 1.4958 0.052 Uiso 1 1 calc R
C24 C 1.4803(5) -0.2922(4) 1.5544(3) 0.0454(18) Uani 1 1 d .
H24 H 1.5052 -0.2604 1.6003 0.054 Uiso 1 1 calc R
C60 C 2.3761(5) -0.2423(3) 1.7685(3) 0.0408(17) Uani 1 1 d .
C1 C 1.5252(5) -0.0473(3) 1.3717(3) 0.0431(18) Uani 1 1 d .
H1A H 1.4606 -0.0673 1.3935 0.052 Uiso 1 1 calc R
H1B H 1.5275 0.0025 1.3622 0.052 Uiso 1 1 calc R
N4 N 1.5978(4) -0.1901(3) 1.2393(2) 0.0361(13) Uani 1 1 d .
C52 C 2.1874(5) -0.1194(3) 1.6487(3) 0.0433(18) Uani 1 1 d .
H52 H 2.1737 -0.1048 1.6052 0.052 Uiso 1 1 calc R
C55 C 2.3493(4) -0.1770(3) 1.7881(3) 0.0306(16) Uani 1 1 d .
C50 C 2.0201(5) -0.1096(3) 1.7029(3) 0.0418(18) Uani 1 1 d .
H50A H 1.9552 -0.1544 1.6755 0.050 Uiso 1 1 calc R
H50B H 2.0184 -0.0652 1.6834 0.050 Uiso 1 1 calc R
C22 C 1.4448(5) -0.4104(4) 1.4788(3) 0.0416(18) Uani 1 1 d .
H22 H 1.4461 -0.4603 1.4721 0.050 Uiso 1 1 calc R
C20 C 1.4046(5) -0.3111(4) 1.4310(3) 0.0362(16) Uani 1 1 d .
C21 C 1.4060(5) -0.3849(4) 1.4203(3) 0.0405(17) Uani 1 1 d .
C15 C 1.3948(5) -0.1407(4) 1.2668(3) 0.0448(18) Uani 1 1 d .
H15A H 1.3535 -0.1051 1.2678 0.054 Uiso 1 1 calc R
H15B H 1.3913 -0.1622 1.2169 0.054 Uiso 1 1 calc R
C31 C 1.6300(5) -0.1329(4) 1.1483(3) 0.0430(18) Uani 1 1 d .
H31 H 1.6392 -0.0970 1.1192 0.052 Uiso 1 1 calc R
C28 C 1.4430(5) -0.1837(4) 1.5107(3) 0.0528(19) Uani 1 1 d .
H28A H 1.5032 -0.1512 1.4924 0.079 Uiso 1 1 calc R
H28B H 1.4547 -0.1643 1.5615 0.079 Uiso 1 1 calc R
H28C H 1.3706 -0.1840 1.4867 0.079 Uiso 1 1 calc R
C54 C 2.2682(5) -0.1592(3) 1.7380(3) 0.0351(16) Uani 1 1 d .
C58 C 2.5230(5) -0.2024(4) 1.8744(4) 0.0431(18) Uani 1 1 d .
C16 C 1.3446(5) -0.2017(4) 1.3023(3) 0.0406(18) Uani 1 1 d .
C62 C 2.6196(5) -0.2142(4) 1.9186(3) 0.056(2) Uani 1 1 d .
H62A H 2.6008 -0.2683 1.9179 0.084 Uiso 1 1 calc R
H62B H 2.6340 -0.1861 1.9673 0.084 Uiso 1 1 calc R
H62C H 2.6867 -0.1960 1.8994 0.084 Uiso 1 1 calc R
C4 C 1.7899(5) -0.0116(4) 1.4993(3) 0.0428(18) Uani 1 1 d .
H4 H 1.8523 0.0143 1.5377 0.051 Uiso 1 1 calc R
C19 C 1.3551(5) -0.2834(4) 1.3724(3) 0.0372(17) Uani 1 1 d .
C38 C 1.4899(5) -0.4451(4) 1.1896(3) 0.0413(18) Uani 1 1 d .
H38 H 1.4178 -0.4804 1.1882 0.050 Uiso 1 1 calc R
C43 C 1.7197(6) -0.3816(4) 1.4328(5) 0.064(2) Uani 1 1 d .
C11 C 1.9008(5) -0.1326(4) 1.4065(3) 0.0415(17) Uani 1 1 d .
C9 C 1.9818(5) -0.2128(4) 1.4640(4) 0.0422(18) Uani 1 1 d .
C39 C 1.5008(5) -0.3708(4) 1.1882(3) 0.0340(16) Uani 1 1 d .
C80 C 1.7423(5) -0.2490(4) 1.7584(3) 0.0483(19) Uani 1 1 d .
H80 H 1.6763 -0.2369 1.7500 0.058 Uiso 1 1 calc R
C82 C 1.8565(5) -0.3160(4) 1.7705(3) 0.0426(18) Uani 1 1 d .
C74 C 2.2290(5) -0.1656(4) 2.0447(3) 0.0357(16) Uani 1 1 d .
N13 N 2.1519(4) -0.2935(3) 1.8751(3) 0.0556(17) Uani 1 1 d .
C83 C 1.9050(5) -0.3761(3) 1.7635(3) 0.0360(17) Uani 1 1 d .
C95 C 2.3194(6) -0.4612(5) 1.9776(4) 0.056(2) Uani 1 1 d .
C12 C 1.7742(5) -0.1692(4) 1.5669(3) 0.0476(19) Uani 1 1 d .
H12A H 1.8023 -0.1196 1.5997 0.071 Uiso 1 1 calc R
H12B H 1.7773 -0.2083 1.5931 0.071 Uiso 1 1 calc R
H12C H 1.6965 -0.1803 1.5429 0.071 Uiso 1 1 calc R
C71 C 2.0187(5) -0.2699(4) 2.0359(3) 0.0419(18) Uani 1 1 d .
H71 H 1.9463 -0.3056 2.0331 0.050 Uiso 1 1 calc R
C8 C 1.9190(5) -0.2082(3) 1.5144(3) 0.0406(18) Uani 1 1 d .
H8 H 1.9260 -0.2336 1.5517 0.049 Uiso 1 1 calc R
C42 C 1.3976(5) -0.3490(3) 1.1817(3) 0.0483(19) Uani 1 1 d .
H42A H 1.3313 -0.3937 1.1581 0.072 Uiso 1 1 calc R
H42B H 1.4055 -0.3099 1.1540 0.072 Uiso 1 1 calc R
H42C H 1.3892 -0.3293 1.2289 0.072 Uiso 1 1 calc R
C13 C 2.0557(5) -0.2601(4) 1.4674(3) 0.060(2) Uani 1 1 d .
H13A H 2.1031 -0.2463 1.5149 0.090 Uiso 1 1 calc R
H13B H 2.1032 -0.2507 1.4329 0.090 Uiso 1 1 calc R
H13C H 2.0086 -0.3139 1.4567 0.090 Uiso 1 1 calc R
C89 C 1.9801(5) -0.3327(4) 1.6584(3) 0.0499(19) Uani 1 1 d .
H89A H 2.0514 -0.2906 1.6780 0.075 Uiso 1 1 calc R
H89B H 1.9190 -0.3129 1.6518 0.075 Uiso 1 1 calc R
H89C H 1.9831 -0.3604 1.6128 0.075 Uiso 1 1 calc R
C77 C 2.3457(5) -0.1116(4) 2.0503(3) 0.0498(19) Uani 1 1 d .
H77A H 2.3716 -0.1246 2.0073 0.075 Uiso 1 1 calc R
H77B H 2.3960 -0.1152 2.0912 0.075 Uiso 1 1 calc R
H77C H 2.3457 -0.0598 2.0561 0.075 Uiso 1 1 calc R
C6 C 1.8391(5) -0.1289(3) 1.4592(3) 0.0375(17) Uani 1 1 d .
C34 C 1.6077(5) -0.3173(4) 1.1919(3) 0.0355(17) Uani 1 1 d .
C64 C 2.0881(5) -0.0195(3) 1.8182(3) 0.0431(18) Uani 1 1 d .
H64A H 2.0486 0.0169 1.8146 0.052 Uiso 1 1 calc R
H64B H 2.1566 -0.0020 1.7993 0.052 Uiso 1 1 calc R
C70 C 2.0273(5) -0.2077(4) 2.0062(3) 0.0398(17) Uani 1 1 d .
C104 C 2.2315(7) -0.0286(5) 2.1940(4) 0.056(2) Uani 1 1 d .
H104 H 2.2065 -0.0486 2.1445 0.067 Uiso 1 1 calc R
C84 C 1.9595(5) -0.3857(4) 1.7087(3) 0.0400(18) Uani 1 1 d .
C101 C 2.3060(6) 0.0303(5) 2.3352(4) 0.059(2) Uani 1 1 d .
H101 H 2.3322 0.0508 2.3845 0.071 Uiso 1 1 calc R
C75 C 1.9205(5) -0.1987(4) 1.9717(3) 0.053(2) Uani 1 1 d .
H75A H 1.8992 -0.2245 1.9218 0.080 Uiso 1 1 calc R
H75B H 1.9330 -0.1447 1.9757 0.080 Uiso 1 1 calc R
H75C H 1.8603 -0.2210 1.9954 0.080 Uiso 1 1 calc R
C81 C 1.7468(5) -0.3224(4) 1.7554(3) 0.051(2) Uani 1 1 d .
H81 H 1.6840 -0.3683 1.7447 0.061 Uiso 1 1 calc R
C67 C 2.1723(6) -0.0133(4) 2.0083(4) 0.061(2) Uani 1 1 d .
H67 H 2.1989 0.0084 2.0574 0.073 Uiso 1 1 calc R
C69 C 2.1350(5) -0.1550(4) 2.0099(3) 0.0359(16) Uani 1 1 d .
C97 C 2.1893(6) -0.4141(4) 1.9138(4) 0.056(2) Uani 1 1 d .
H97 H 2.1179 -0.4229 1.8854 0.068 Uiso 1 1 calc R
C102 C 2.3659(6) 0.0674(5) 2.2879(4) 0.061(2) Uani 1 1 d .
H102 H 2.4305 0.1122 2.3041 0.073 Uiso 1 1 calc R
C91 C 1.8361(5) -0.4156(4) 1.8703(3) 0.054(2) Uani 1 1 d .
H91A H 1.8321 -0.4563 1.8956 0.081 Uiso 1 1 calc R
H91B H 1.7604 -0.4159 1.8537 0.081 Uiso 1 1 calc R
H91C H 1.8819 -0.3667 1.9020 0.081 Uiso 1 1 calc R
C96 C 2.2151(6) -0.4737(4) 1.9365(4) 0.063(2) Uani 1 1 d .
H96 H 2.1603 -0.5234 1.9236 0.076 Uiso 1 1 calc R
C10 C 1.9698(5) -0.1749(4) 1.4101(3) 0.0446(18) Uani 1 1 d .
H10 H 2.0108 -0.1781 1.3742 0.054 Uiso 1 1 calc R
C72 C 2.1119(6) -0.2818(4) 2.0697(3) 0.0420(18) Uani 1 1 d .
C73 C 2.2164(5) -0.2287(4) 2.0744(3) 0.0399(18) Uani 1 1 d .
H73 H 2.2811 -0.2353 2.0983 0.048 Uiso 1 1 calc R
C7 C 1.8457(5) -0.1681(4) 1.5132(3) 0.0397(18) Uani 1 1 d .
C33 C 1.6208(5) -0.2382(4) 1.1871(3) 0.0373(17) Uani 1 1 d .
C105 C 2.0721(6) -0.1343(4) 2.2129(4) 0.071(2) Uani 1 1 d .
H10A H 2.0562 -0.1601 2.2515 0.107 Uiso 1 1 calc R
H10B H 2.0861 -0.1679 2.1752 0.107 Uiso 1 1 calc R
H10C H 2.0076 -0.1212 2.1943 0.107 Uiso 1 1 calc R
C36 C 1.6840(6) -0.4173(4) 1.1949(3) 0.0471(19) Uani 1 1 d .
H36 H 1.7463 -0.4336 1.1965 0.056 Uiso 1 1 calc R
C27 C 1.5169(5) -0.3952(4) 1.6089(3) 0.058(2) Uani 1 1 d .
H27A H 1.5933 -0.3950 1.6107 0.087 Uiso 1 1 calc R
H27B H 1.4656 -0.4472 1.6043 0.087 Uiso 1 1 calc R
H27C H 1.5150 -0.3631 1.6524 0.087 Uiso 1 1 calc R
C98 C 2.3480(6) -0.5290(4) 1.9988(4) 0.074(2) Uani 1 1 d .
H98A H 2.3801 -0.5505 1.9625 0.111 Uiso 1 1 calc R
H98B H 2.2795 -0.5678 2.0033 0.111 Uiso 1 1 calc R
H98C H 2.4024 -0.5112 2.0441 0.111 Uiso 1 1 calc R
C59 C 2.4623(5) -0.2528(4) 1.8119(3) 0.0434(18) Uani 1 1 d .
H59 H 2.4804 -0.2965 1.7980 0.052 Uiso 1 1 calc R
C32 C 1.6409(5) -0.2048(4) 1.1321(3) 0.0430(18) Uani 1 1 d .
H32 H 1.6590 -0.2256 1.0903 0.052 Uiso 1 1 calc R
C30 C 1.6043(5) -0.1248(3) 1.2123(3) 0.0354(17) Uani 1 1 d .
C37 C 1.5787(6) -0.4697(4) 1.1928(3) 0.0447(18) Uani 1 1 d .
C90 C 2.0242(5) -0.5635(4) 1.7315(4) 0.071(2) Uani 1 1 d .
H90A H 2.1022 -0.5460 1.7576 0.107 Uiso 1 1 calc R
H90B H 2.0206 -0.5802 1.6811 0.107 Uiso 1 1 calc R
H90C H 1.9786 -0.6059 1.7489 0.107 Uiso 1 1 calc R
C68 C 2.1427(5) -0.0885(4) 1.9770(3) 0.0396(17) Uani 1 1 d .
C14 C 1.8945(5) -0.0896(4) 1.3484(3) 0.0506(19) Uani 1 1 d .
H14A H 1.9639 -0.0786 1.3309 0.076 Uiso 1 1 calc R
H14B H 1.8850 -0.0420 1.3671 0.076 Uiso 1 1 calc R
H14C H 1.8306 -0.1204 1.3098 0.076 Uiso 1 1 calc R
C92 C 2.2702(6) -0.3421(4) 1.9336(3) 0.0477(19) Uani 1 1 d .
C85 C 1.9960(5) -0.4470(4) 1.6990(4) 0.051(2) Uani 1 1 d .
H85 H 2.0334 -0.4534 1.6617 0.061 Uiso 1 1 calc R
C49 C 1.8346(6) -0.5575(4) 1.4838(4) 0.086(3) Uani 1 1 d .
H49A H 1.8810 -0.5409 1.5318 0.129 Uiso 1 1 calc R
H49B H 1.8782 -0.5707 1.4505 0.129 Uiso 1 1 calc R
H49C H 1.7684 -0.6020 1.4814 0.129 Uiso 1 1 calc R
C86 C 1.9796(5) -0.4991(4) 1.7421(4) 0.051(2) Uani 1 1 d .
C87 C 1.9243(5) -0.4879(4) 1.7960(4) 0.053(2) Uani 1 1 d .
H87 H 1.9110 -0.5233 1.8256 0.064 Uiso 1 1 calc R
C100 C 2.2118(6) -0.0339(4) 2.3119(3) 0.051(2) Uani 1 1 d .
H100 H 2.1739 -0.0573 2.3449 0.061 Uiso 1 1 calc R
C17 C 1.2387(6) -0.2433(4) 1.3038(3) 0.0496(19) Uani 1 1 d .
H17 H 1.1721 -0.2388 1.2801 0.060 Uiso 1 1 calc R
C61 C 2.3834(5) -0.0556(3) 1.8763(3) 0.0425(18) Uani 1 1 d .
H61A H 2.3599 -0.0366 1.8353 0.064 Uiso 1 1 calc R
H61B H 2.4506 -0.0166 1.9074 0.064 Uiso 1 1 calc R
H61C H 2.3230 -0.0681 1.9021 0.064 Uiso 1 1 calc R
C66 C 2.1561(6) 0.0259(4) 1.9550(4) 0.057(2) Uani 1 1 d .
H66 H 2.1699 0.0787 1.9617 0.069 Uiso 1 1 calc R
C18 C 1.2451(5) -0.2950(4) 1.3473(3) 0.0483(19) Uani 1 1 d .
H18 H 1.1829 -0.3318 1.3572 0.058 Uiso 1 1 calc R
C35 C 1.7006(5) -0.3414(4) 1.1946(3) 0.0400(17) Uani 1 1 d .
C99 C 2.1718(6) -0.0647(4) 2.2393(4) 0.053(2) Uani 1 1 d .
C88 C 1.8881(5) -0.4274(4) 1.8085(4) 0.0442(19) Uani 1 1 d .
C94 C 2.3942(6) -0.3877(5) 1.9980(4) 0.060(2) Uani 1 1 d .
H94 H 2.4652 -0.3777 2.0274 0.072 Uiso 1 1 calc R
C41 C 1.5652(6) -0.5512(4) 1.1937(4) 0.063(2) Uani 1 1 d .
H41A H 1.5617 -0.5596 1.2413 0.095 Uiso 1 1 calc R
H41B H 1.6292 -0.5617 1.1796 0.095 Uiso 1 1 calc R
H41C H 1.4958 -0.5850 1.1606 0.095 Uiso 1 1 calc R
C23 C 1.4810(5) -0.3648(4) 1.5458(3) 0.0428(18) Uani 1 1 d .
C40 C 1.8170(5) -0.2862(4) 1.2001(3) 0.056(2) Uani 1 1 d .
H40A H 1.8718 -0.3103 1.2113 0.084 Uiso 1 1 calc R
H40B H 1.8324 -0.2415 1.2375 0.084 Uiso 1 1 calc R
H40C H 1.8222 -0.2708 1.1551 0.084 Uiso 1 1 calc R
C5 C 1.7688(5) -0.0810(4) 1.4573(3) 0.0357(17) Uani 1 1 d .
C76 C 2.1011(5) -0.3511(4) 2.1004(3) 0.064(2) Uani 1 1 d .
H76A H 2.1124 -0.3899 2.0665 0.095 Uiso 1 1 calc R
H76B H 2.0261 -0.3711 2.1102 0.095 Uiso 1 1 calc R
H76C H 2.1577 -0.3371 2.1443 0.095 Uiso 1 1 calc R
C47 C 1.7810(6) -0.4832(4) 1.3968(4) 0.068(2) Uani 1 1 d .
H47 H 1.7965 -0.5151 1.3606 0.082 Uiso 1 1 calc R
C48 C 1.7413(6) -0.4259(5) 1.3797(4) 0.072(2) Uani 1 1 d .
H48 H 1.7301 -0.4187 1.3327 0.087 Uiso 1 1 calc R
C93 C 2.3699(5) -0.3290(4) 1.9775(3) 0.051(2) Uani 1 1 d .
H93 H 2.4226 -0.2788 1.9939 0.061 Uiso 1 1 calc R
C103 C 2.3252(7) 0.0350(5) 2.2184(5) 0.067(2) Uani 1 1 d .
H103 H 2.3635 0.0575 2.1852 0.081 Uiso 1 1 calc R
C29 C 1.5837(5) -0.0638(4) 1.2599(3) 0.0434(18) Uani 1 1 d .
H29A H 1.6556 -0.0264 1.2889 0.052 Uiso 1 1 calc R
H29B H 1.5455 -0.0370 1.2317 0.052 Uiso 1 1 calc R
C44 C 1.7367(6) -0.3919(5) 1.5005(4) 0.072(2) Uani 1 1 d .
H44 H 1.7211 -0.3604 1.5369 0.086 Uiso 1 1 calc R
N7 N 1.6731(5) -0.3198(4) 1.4254(4) 0.090(2) Uani 1 1 d .
C45 C 1.7758(6) -0.4470(5) 1.5159(4) 0.074(3) Uani 1 1 d .
H45 H 1.7882 -0.4531 1.5632 0.089 Uiso 1 1 calc R
C46 C 1.7975(6) -0.4937(5) 1.4646(5) 0.063(2) Uani 1 1 d .
N6 N 1.6612(5) -0.3104(4) 1.3649(4) 0.080(2) Uani 1 1 d .

loop_
_atom_site_aniso_label
_atom_site_aniso_U_11
_atom_site_aniso_U_22
_atom_site_aniso_U_33
_atom_site_aniso_U_23
_atom_site_aniso_U_13
_atom_site_aniso_U_12
V1 0.0389(7) 0.0328(7) 0.0378(7) 0.0118(6) 0.0024(5) 0.0145(5)
V2 0.0329(6) 0.0339(7) 0.0366(7) 0.0105(5) 0.0001(5) 0.0135(5)
N5 0.042(3) 0.030(4) 0.055(4) 0.016(3) 0.000(3) 0.019(3)
N12 0.039(3) 0.043(4) 0.035(3) 0.014(3) -0.001(2) 0.019(3)
N1 0.038(3) 0.039(4) 0.034(3) 0.008(3) 0.005(3) 0.016(3)
N8 0.035(3) 0.034(4) 0.043(4) 0.007(3) -0.002(3) 0.014(3)
N10 0.034(3) 0.038(4) 0.038(4) 0.013(3) -0.001(3) 0.016(3)
C57 0.032(4) 0.039(5) 0.046(4) 0.017(4) 0.003(3) 0.006(4)
C51 0.032(4) 0.035(4) 0.037(4) 0.018(3) -0.003(4) 0.012(3)
N3 0.040(3) 0.033(3) 0.040(3) 0.013(3) 0.001(3) 0.017(3)
N11 0.031(3) 0.041(4) 0.040(3) 0.022(3) 0.003(2) 0.017(3)
N2 0.039(3) 0.037(4) 0.034(3) 0.015(3) 0.004(3) 0.014(3)
N9 0.035(3) 0.027(3) 0.037(3) 0.012(3) 0.002(3) 0.012(3)
C79 0.026(4) 0.038(5) 0.040(4) 0.009(3) -0.004(3) 0.006(4)
C65 0.050(4) 0.033(5) 0.039(5) 0.009(4) 0.010(3) 0.022(4)
C78 0.039(4) 0.044(5) 0.049(4) 0.012(4) -0.003(3) 0.022(4)
C26 0.074(5) 0.042(5) 0.051(5) 0.019(4) 0.009(4) 0.025(4)
C56 0.030(4) 0.029(4) 0.047(5) 0.014(4) 0.007(3) 0.009(3)
C25 0.043(4) 0.037(5) 0.038(5) 0.011(4) 0.005(3) 0.013(3)
C53 0.041(4) 0.047(5) 0.044(5) 0.015(4) 0.010(4) 0.013(4)
C63 0.059(4) 0.052(5) 0.057(5) 0.004(4) 0.008(4) 0.028(4)
N14 0.067(4) 0.064(5) 0.055(4) 0.015(3) 0.008(4) 0.026(4)
C2 0.049(4) 0.034(5) 0.042(4) 0.018(4) 0.009(4) 0.019(4)
C3 0.060(4) 0.038(5) 0.038(4) 0.007(4) 0.012(4) 0.024(4)
C24 0.049(4) 0.042(5) 0.039(4) 0.005(4) 0.005(3) 0.012(4)
C60 0.045(4) 0.035(5) 0.042(4) 0.010(4) 0.008(4) 0.014(4)
C1 0.045(4) 0.042(5) 0.053(5) 0.029(4) 0.010(4) 0.023(3)
N4 0.045(3) 0.025(3) 0.039(3) 0.010(3) 0.003(3) 0.015(3)
C52 0.045(4) 0.049(5) 0.034(4) 0.020(4) 0.005(4) 0.012(4)
C55 0.029(4) 0.029(4) 0.039(4) 0.017(4) 0.011(3) 0.009(3)
C50 0.048(4) 0.031(4) 0.044(5) 0.018(3) -0.002(3) 0.013(3)
C22 0.042(4) 0.036(4) 0.047(5) 0.015(4) 0.006(3) 0.013(3)
C20 0.039(4) 0.033(5) 0.037(4) 0.012(4) 0.006(3) 0.012(3)
C21 0.044(4) 0.039(5) 0.035(4) 0.009(4) 0.005(3) 0.011(4)
C15 0.045(4) 0.048(5) 0.044(4) 0.013(4) -0.004(4) 0.024(4)
C31 0.053(4) 0.039(5) 0.042(5) 0.022(4) 0.005(4) 0.018(4)
C28 0.062(5) 0.054(5) 0.044(4) 0.012(4) 0.010(4) 0.023(4)
C54 0.039(4) 0.028(4) 0.035(4) 0.007(3) 0.003(3) 0.009(3)
C58 0.030(4) 0.045(5) 0.057(5) 0.022(4) 0.008(4) 0.013(4)
C16 0.034(4) 0.046(5) 0.049(4) 0.023(4) 0.005(4) 0.018(4)
C62 0.044(4) 0.061(5) 0.070(5) 0.028(4) 0.005(4) 0.025(4)
C4 0.050(4) 0.041(5) 0.039(4) 0.017(4) 0.005(3) 0.016(4)
C19 0.036(4) 0.041(5) 0.038(4) 0.017(4) 0.008(3) 0.015(3)
C38 0.037(4) 0.037(5) 0.046(4) 0.014(3) 0.001(3) 0.008(4)
C43 0.053(5) 0.040(5) 0.097(8) 0.026(5) -0.013(5) 0.019(4)
C11 0.037(4) 0.037(5) 0.048(5) 0.011(4) 0.011(4) 0.008(4)
C9 0.042(4) 0.042(5) 0.043(5) 0.009(4) 0.005(4) 0.017(4)
C39 0.049(5) 0.030(4) 0.021(4) 0.003(3) -0.001(3) 0.016(4)
C80 0.040(5) 0.054(5) 0.058(5) 0.028(4) 0.003(4) 0.023(4)
C82 0.036(4) 0.043(5) 0.041(4) 0.016(4) -0.001(3) 0.004(4)
C74 0.042(5) 0.040(5) 0.028(4) 0.007(3) 0.006(3) 0.019(4)
N13 0.042(4) 0.075(5) 0.043(4) 0.004(3) -0.006(3) 0.022(3)
C83 0.032(4) 0.032(5) 0.036(4) 0.013(4) -0.006(3) 0.003(3)
C95 0.068(5) 0.063(6) 0.047(5) 0.029(4) 0.015(4) 0.028(5)
C12 0.046(4) 0.063(5) 0.039(4) 0.016(4) 0.003(4) 0.027(4)
C71 0.038(4) 0.049(5) 0.030(4) 0.007(4) 0.004(3) 0.006(4)
C8 0.042(4) 0.037(5) 0.032(4) 0.009(3) -0.008(4) 0.008(4)
C42 0.040(4) 0.040(4) 0.054(5) 0.013(4) -0.010(3) 0.007(3)
C13 0.060(5) 0.065(5) 0.061(5) 0.012(4) 0.011(4) 0.034(4)
C89 0.052(4) 0.051(5) 0.045(4) 0.015(4) 0.003(3) 0.017(4)
C77 0.043(4) 0.062(5) 0.049(5) 0.019(4) 0.006(3) 0.024(4)
C6 0.026(4) 0.032(4) 0.044(5) 0.003(4) -0.008(4) 0.007(3)
C34 0.042(4) 0.036(5) 0.027(4) 0.008(3) 0.003(3) 0.014(4)
C64 0.052(4) 0.032(5) 0.052(5) 0.018(4) 0.005(4) 0.023(4)
C70 0.049(5) 0.051(5) 0.026(4) 0.011(4) 0.004(3) 0.027(4)
C104 0.080(6) 0.064(6) 0.043(5) 0.021(5) 0.018(5) 0.044(5)
C84 0.038(4) 0.032(5) 0.040(5) 0.011(4) -0.008(4) 0.005(3)
C101 0.065(5) 0.074(6) 0.043(5) 0.006(5) 0.006(5) 0.037(5)
C75 0.047(4) 0.064(5) 0.058(5) 0.026(4) 0.019(4) 0.024(4)
C81 0.038(5) 0.057(6) 0.049(5) 0.019(4) -0.002(3) 0.009(4)
C67 0.087(6) 0.059(6) 0.034(4) 0.004(4) 0.003(4) 0.028(5)
C69 0.040(4) 0.035(4) 0.033(4) 0.006(3) 0.007(3) 0.015(4)
C97 0.050(5) 0.050(6) 0.064(5) 0.015(4) -0.009(4) 0.021(5)
C102 0.069(5) 0.083(6) 0.051(5) 0.024(5) 0.013(5) 0.049(5)
C91 0.059(5) 0.042(5) 0.057(5) 0.027(4) 0.008(4) 0.006(4)
C96 0.051(5) 0.058(6) 0.076(6) 0.024(4) -0.001(4) 0.016(4)
C10 0.036(4) 0.044(5) 0.044(5) 0.004(4) 0.008(3) 0.004(4)
C72 0.051(5) 0.041(5) 0.031(4) 0.014(3) 0.000(4) 0.014(4)
C73 0.039(5) 0.046(5) 0.032(4) 0.004(4) -0.005(3) 0.018(4)
C7 0.035(4) 0.041(5) 0.036(4) 0.006(4) -0.008(3) 0.013(4)
C33 0.034(4) 0.032(5) 0.043(5) 0.007(4) 0.000(3) 0.012(3)
C105 0.078(6) 0.068(6) 0.073(6) 0.021(5) 0.004(5) 0.037(5)
C36 0.060(5) 0.050(5) 0.040(4) 0.012(4) 0.005(4) 0.032(4)
C27 0.073(5) 0.063(5) 0.041(4) 0.020(4) 0.002(4) 0.027(4)
C98 0.097(6) 0.096(7) 0.057(5) 0.031(5) 0.028(4) 0.061(5)
C59 0.044(4) 0.033(4) 0.056(5) 0.019(4) 0.011(4) 0.013(4)
C32 0.059(4) 0.042(5) 0.037(4) 0.020(4) 0.013(3) 0.023(4)
C30 0.040(4) 0.031(5) 0.034(4) 0.013(4) 0.003(3) 0.011(3)
C37 0.063(5) 0.033(5) 0.033(4) 0.006(3) -0.002(4) 0.017(4)
C90 0.061(5) 0.045(5) 0.100(6) 0.014(4) -0.005(4) 0.018(4)
C68 0.040(4) 0.034(5) 0.045(5) 0.005(4) 0.006(3) 0.018(3)
C14 0.060(4) 0.047(5) 0.054(5) 0.019(4) 0.024(4) 0.024(4)
C92 0.062(5) 0.040(5) 0.046(5) 0.008(4) -0.002(4) 0.031(4)
C85 0.043(4) 0.042(5) 0.059(5) 0.008(4) -0.004(4) 0.011(4)
C49 0.063(5) 0.075(6) 0.121(7) 0.046(6) 0.003(5) 0.023(5)
C86 0.042(4) 0.040(5) 0.063(6) 0.010(4) -0.010(4) 0.013(4)
C87 0.039(4) 0.039(5) 0.065(6) 0.024(4) -0.015(4) -0.003(4)
C100 0.063(5) 0.070(6) 0.026(5) 0.000(4) 0.006(4) 0.037(5)
C17 0.049(5) 0.054(5) 0.055(5) 0.025(4) 0.007(4) 0.026(4)
C61 0.047(4) 0.041(4) 0.040(4) 0.012(3) 0.003(3) 0.018(3)
C66 0.082(5) 0.038(5) 0.054(5) 0.007(5) 0.012(4) 0.028(4)
C18 0.038(4) 0.047(5) 0.057(5) 0.018(4) 0.011(4) 0.009(4)
C35 0.047(5) 0.038(5) 0.036(4) 0.008(3) 0.003(3) 0.018(4)
C99 0.053(5) 0.048(5) 0.070(6) 0.015(5) 0.011(5) 0.032(4)
C88 0.035(4) 0.038(5) 0.051(5) 0.019(4) -0.007(4) 0.005(4)
C94 0.055(5) 0.058(6) 0.068(5) 0.017(5) 0.004(4) 0.024(5)
C41 0.086(5) 0.043(5) 0.065(5) 0.025(4) 0.008(4) 0.027(4)
C23 0.049(4) 0.041(5) 0.037(5) 0.012(4) 0.008(3) 0.013(4)
C40 0.049(5) 0.053(5) 0.070(5) 0.007(4) 0.013(4) 0.026(4)
C5 0.037(4) 0.036(5) 0.031(4) 0.010(4) 0.003(3) 0.009(3)
C76 0.068(5) 0.051(5) 0.064(5) 0.029(4) 0.004(4) 0.008(4)
C47 0.092(6) 0.047(6) 0.058(6) 0.011(4) 0.006(5) 0.018(5)
C48 0.087(6) 0.063(6) 0.051(6) 0.017(5) 0.001(5) 0.010(5)
C93 0.052(5) 0.050(5) 0.052(5) 0.011(4) -0.001(4) 0.025(4)
C103 0.073(6) 0.070(7) 0.081(7) 0.041(5) 0.026(5) 0.041(5)
C29 0.049(4) 0.040(5) 0.044(4) 0.022(4) 0.007(4) 0.015(4)
C44 0.067(5) 0.068(7) 0.072(7) 0.018(5) 0.002(5) 0.016(5)
N7 0.072(5) 0.086(6) 0.089(6) 0.006(5) 0.012(4) 0.006(4)
C45 0.066(5) 0.071(7) 0.073(6) 0.015(6) -0.004(5) 0.015(5)
C46 0.055(5) 0.063(6) 0.073(6) 0.023(5) 0.009(4) 0.023(4)
N6 0.064(4) 0.090(6) 0.048(5) 0.028(4) -0.010(4) -0.019(4)

loop_
_atom_type_symbol
_atom_type_description
_atom_type_scat_dispersion_real
_atom_type_scat_dispersion_imag
_atom_type_scat_source
C C 0.0181 0.0091 'International Tables Vol C Tables 4.2.6.8 and 6.1.1.4'
H H 0.0000 0.0000 'International Tables Vol C Tables 4.2.6.8 and 6.1.1.4'
N N 0.0311 0.0180 'International Tables Vol C Tables 4.2.6.8 and 6.1.1.4'
V V 0.0687 2.1097 'International Tables Vol C Tables 4.2.6.8 and 6.1.1.4'

loop_
_geom_angle_atom_site_label_1
_geom_angle_atom_site_label_2
_geom_angle_atom_site_label_3
_geom_angle
N5 V1 N3 102.2(2)
N5 V1 N2 101.4(2)
N3 V1 N2 113.9(2)
N5 V1 N4 101.4(2)
N3 V1 N4 116.15(19)
N2 V1 N4 118.0(2)
N5 V1 N1 179.3(2)
N3 V1 N1 78.19(19)
N2 V1 N1 79.01(19)
N4 V1 N1 77.8(2)
N12 V2 N10 102.2(2)
N12 V2 N9 101.6(2)
N10 V2 N9 115.1(2)
N12 V2 N11 101.2(2)
N10 V2 N11 116.0(2)
N9 V2 N11 116.98(19)
N12 V2 N8 179.6(2)
N10 V2 N8 78.18(19)
N9 V2 N8 78.4(2)
N11 V2 N8 78.50(19)
N6 N5 V1 171.1(5)
N13 N12 V2 170.2(4)
C29 N1 C1 111.9(5)
C29 N1 C15 112.3(5)
C1 N1 C15 113.1(5)
C29 N1 V1 107.1(4)
C1 N1 V1 106.0(3)
C15 N1 V1 105.9(3)
C64 N8 C78 113.0(5)
C64 N8 C50 112.8(5)
C78 N8 C50 112.5(4)
C64 N8 V2 106.6(3)
C78 N8 V2 105.9(3)
C50 N8 V2 105.2(3)
C68 N10 C65 106.4(5)
C68 N10 V2 136.2(4)
C65 N10 V2 116.8(4)
C58 C57 C56 122.4(6)
C58 C57 H57 118.8
C56 C57 H57 118.8
C52 C51 N9 109.8(5)
C52 C51 C50 134.1(6)
N9 C51 C50 116.0(6)
C19 N3 C16 106.9(5)
C19 N3 V1 135.8(4)
C16 N3 V1 116.1(4)
C79 N11 C82 106.4(5)
C79 N11 V2 116.1(4)
C82 N11 V2 137.0(4)
C5 N2 C2 106.8(5)
C5 N2 V1 135.9(4)
C2 N2 V1 117.2(4)
C54 N9 C51 106.1(5)
C54 N9 V2 136.7(4)
C51 N9 V2 116.2(4)
C80 C79 N11 109.7(6)
C80 C79 C78 133.4(6)
N11 C79 C78 116.8(5)
C66 C65 N10 109.4(5)
C66 C65 C64 134.2(6)
N10 C65 C64 116.3(5)
C79 C78 N8 107.6(5)
C79 C78 H78A 110.2
N8 C78 H78A 110.2
C79 C78 H78B 110.2
N8 C78 H78B 110.2
H78A C78 H78B 108.5
C21 C26 H26A 109.5
C21 C26 H26B 109.5
H26A C26 H26B 109.5
C21 C26 H26C 109.5
H26A C26 H26C 109.5
H26B C26 H26C 109.5
C57 C56 C55 118.9(6)
C57 C56 C61 119.2(5)
C55 C56 C61 121.9(5)
C20 C25 C24 118.4(6)
C20 C25 C28 121.9(5)
C24 C25 C28 119.6(6)
C54 C53 C52 109.5(6)
C54 C53 H53 125.2
C52 C53 H53 125.2
C60 C63 H63A 109.5
C60 C63 H63B 109.5
H63A C63 H63B 109.5
C60 C63 H63C 109.5
H63A C63 H63C 109.5
H63B C63 H63C 109.5
N13 N14 C92 115.4(6)
C3 C2 N2 109.7(5)
C3 C2 C1 135.1(6)
N2 C2 C1 115.2(5)
C2 C3 C4 106.3(6)
C2 C3 H3 126.9
C4 C3 H3 126.9
C23 C24 C25 122.2(6)
C23 C24 H24 118.9
C25 C24 H24 118.9
C59 C60 C55 119.1(5)
C59 C60 C63 119.9(6)
C55 C60 C63 121.0(5)
N1 C1 C2 108.3(5)
N1 C1 H1A 110.0
C2 C1 H1A 110.0
N1 C1 H1B 110.0
C2 C1 H1B 110.0
H1A C1 H1B 108.4
C33 N4 C30 105.1(5)
C33 N4 V1 137.8(4)
C30 N4 V1 116.9(4)
C51 C52 C53 106.6(6)
C51 C52 H52 126.7
C53 C52 H52 126.7
C56 C55 C60 119.3(5)
C56 C55 C54 120.3(5)
C60 C55 C54 120.0(5)
C51 C50 N8 107.8(5)
C51 C50 H50A 110.2
N8 C50 H50A 110.2
C51 C50 H50B 110.2
N8 C50 H50B 110.2
H50A C50 H50B 108.5
C23 C22 C21 121.8(6)
C23 C22 H22 119.1
C21 C22 H22 119.1
C25 C20 C21 120.8(5)
C25 C20 C19 118.3(6)
C21 C20 C19 120.9(6)
C20 C21 C22 118.4(6)
C20 C21 C26 122.0(5)
C22 C21 C26 119.6(6)
C16 C15 N1 107.7(5)
C16 C15 H15A 110.2
N1 C15 H15A 110.2
C16 C15 H15B 110.2
N1 C15 H15B 110.2
H15A C15 H15B 108.5
C30 C31 C32 107.7(6)
C30 C31 H31 126.1
C32 C31 H31 126.1
C25 C28 H28A 109.5
C25 C28 H28B 109.5
H28A C28 H28B 109.5
C25 C28 H28C 109.5
H28A C28 H28C 109.5
H28B C28 H28C 109.5
C53 C54 N9 107.9(5)
C53 C54 C55 128.7(6)
N9 C54 C55 123.0(6)
C59 C58 C57 117.6(5)
C59 C58 C62 121.0(6)
C57 C58 C62 121.4(6)
C17 C16 N3 109.2(6)
C17 C16 C15 134.5(5)
N3 C16 C15 116.3(5)
C58 C62 H62A 109.5
C58 C62 H62B 109.5
H62A C62 H62B 109.5
C58 C62 H62C 109.5
H62A C62 H62C 109.5
H62B C62 H62C 109.5
C5 C4 C3 109.0(5)
C5 C4 H4 125.5
C3 C4 H4 125.5
C18 C19 N3 107.7(5)
C18 C19 C20 128.5(6)
N3 C19 C20 122.4(5)
C37 C38 C39 122.8(6)
C37 C38 H38 118.6
C39 C38 H38 118.6
C48 C43 C44 121.0(7)
C48 C43 N7 126.1(8)
C44 C43 N7 112.9(9)
C10 C11 C6 118.4(6)
C10 C11 C14 120.8(7)
C6 C11 C14 120.8(6)
C8 C9 C10 116.9(6)
C8 C9 C13 120.0(6)
C10 C9 C13 123.1(7)
C38 C39 C34 119.3(6)
C38 C39 C42 119.4(6)
C34 C39 C42 121.4(6)
C79 C80 C81 107.5(6)
C79 C80 H80 126.2
C81 C80 H80 126.2
C81 C82 N11 107.8(6)
C81 C82 C83 129.0(6)
N11 C82 C83 122.5(5)
C69 C74 C73 119.9(6)
C69 C74 C77 122.0(6)
C73 C74 C77 118.1(5)
N12 N13 N14 117.2(6)
C84 C83 C88 120.1(6)
C84 C83 C82 119.7(6)
C88 C83 C82 119.9(7)
C94 C95 C96 117.5(6)
C94 C95 C98 122.6(6)
C96 C95 C98 119.9(7)
C7 C12 H12A 109.5
C7 C12 H12B 109.5
H12A C12 H12B 109.5
C7 C12 H12C 109.5
H12A C12 H12C 109.5
H12B C12 H12C 109.5
C70 C71 C72 122.3(6)
C70 C71 H71 118.9
C72 C71 H71 118.9
C9 C8 C7 123.3(6)
C9 C8 H8 118.3
C7 C8 H8 118.3
C39 C42 H42A 109.5
C39 C42 H42B 109.5
H42A C42 H42B 109.5
C39 C42 H42C 109.5
H42A C42 H42C 109.5
H42B C42 H42C 109.5
C9 C13 H13A 109.5
C9 C13 H13B 109.5
H13A C13 H13B 109.5
C9 C13 H13C 109.5
H13A C13 H13C 109.5
H13B C13 H13C 109.5
C84 C89 H89A 109.5
C84 C89 H89B 109.5
H89A C89 H89B 109.5
C84 C89 H89C 109.5
H89A C89 H89C 109.5
H89B C89 H89C 109.5
C74 C77 H77A 109.5
C74 C77 H77B 109.5
H77A C77 H77B 109.5
C74 C77 H77C 109.5
H77A C77 H77C 109.5
H77B C77 H77C 109.5
C7 C6 C11 120.8(6)
C7 C6 C5 120.6(6)
C11 C6 C5 118.6(6)
C39 C34 C35 119.0(6)
C39 C34 C33 120.3(5)
C35 C34 C33 120.5(6)
N8 C64 C65 106.7(5)
N8 C64 H64A 110.4
C65 C64 H64A 110.4
N8 C64 H64B 110.4
C65 C64 H64B 110.4
H64A C64 H64B 108.6
C71 C70 C69 118.8(5)
C71 C70 C75 118.5(6)
C69 C70 C75 122.7(6)
C103 C104 C99 121.7(7)
C103 C104 H104 119.1
C99 C104 H104 119.1
C83 C84 C85 118.9(6)
C83 C84 C89 122.7(6)
C85 C84 C89 118.3(7)
C100 C101 C102 122.3(7)
C100 C101 H101 118.9
C102 C101 H101 118.9
C70 C75 H75A 109.5
C70 C75 H75B 109.5
H75A C75 H75B 109.5
C70 C75 H75C 109.5
H75A C75 H75C 109.5
H75B C75 H75C 109.5
C82 C81 C80 108.5(6)
C82 C81 H81 125.8
C80 C81 H81 125.8
C68 C67 C66 108.1(6)
C68 C67 H67 126.0
C66 C67 H67 126.0
C74 C69 C70 119.4(6)
C74 C69 C68 122.6(6)
C70 C69 C68 118.0(5)
C92 C97 C96 118.6(6)
C92 C97 H97 120.7
C96 C97 H97 120.7
C103 C102 C101 116.0(8)
C103 C102 H102 122.0
C101 C102 H102 122.0
C88 C91 H91A 109.5
C88 C91 H91B 109.5
H91A C91 H91B 109.5
C88 C91 H91C 109.5
H91A C91 H91C 109.5
H91B C91 H91C 109.5
C95 C96 C97 121.0(7)
C95 C96 H96 119.5
C97 C96 H96 119.5
C11 C10 C9 122.9(7)
C11 C10 H10 118.5
C9 C10 H10 118.5
C73 C72 C71 118.2(6)
C73 C72 C76 120.2(6)
C71 C72 C76 121.6(6)
C72 C73 C74 121.4(5)
C72 C73 H73 119.3
C74 C73 H73 119.3
C8 C7 C6 117.7(6)
C8 C7 C12 120.9(6)
C6 C7 C12 121.4(6)
C32 C33 N4 110.0(6)
C32 C33 C34 128.2(6)
N4 C33 C34 121.3(6)
C99 C105 H10A 109.5
C99 C105 H10B 109.5
H10A C105 H10B 109.5
C99 C105 H10C 109.5
H10A C105 H10C 109.5
H10B C105 H10C 109.5
C37 C36 C35 121.9(6)
C37 C36 H36 119.0
C35 C36 H36 119.0
C23 C27 H27A 109.5
C23 C27 H27B 109.5
H27A C27 H27B 109.5
C23 C27 H27C 109.5
H27A C27 H27C 109.5
H27B C27 H27C 109.5
C95 C98 H98A 109.5
C95 C98 H98B 109.5
H98A C98 H98B 109.5
C95 C98 H98C 109.5
H98A C98 H98C 109.5
H98B C98 H98C 109.5
C58 C59 C60 122.8(6)
C58 C59 H59 118.6
C60 C59 H59 118.6
C33 C32 C31 107.4(6)
C33 C32 H32 126.3
C31 C32 H32 126.3
C31 C30 N4 109.8(6)
C31 C30 C29 135.2(6)
N4 C30 C29 115.0(6)
C38 C37 C36 118.0(6)
C38 C37 C41 122.1(6)
C36 C37 C41 119.9(6)
C86 C90 H90A 109.5
C86 C90 H90B 109.5
H90A C90 H90B 109.5
C86 C90 H90C 109.5
H90A C90 H90C 109.5
H90B C90 H90C 109.5
C67 C68 N10 108.4(6)
C67 C68 C69 129.8(6)
N10 C68 C69 121.7(6)
C11 C14 H14A 109.5
C11 C14 H14B 109.5
H14A C14 H14B 109.5
C11 C14 H14C 109.5
H14A C14 H14C 109.5
H14B C14 H14C 109.5
C93 C92 C97 120.4(6)
C93 C92 N14 117.8(7)
C97 C92 N14 121.5(6)
C86 C85 C84 122.3(7)
C86 C85 H85 118.8
C84 C85 H85 118.8
C46 C49 H49A 109.5
C46 C49 H49B 109.5
H49A C49 H49B 109.5
C46 C49 H49C 109.5
H49A C49 H49C 109.5
H49B C49 H49C 109.5
C87 C86 C85 117.1(7)
C87 C86 C90 122.1(7)
C85 C86 C90 120.7(8)
C88 C87 C86 122.8(7)
C88 C87 H87 118.6
C86 C87 H87 118.6
C101 C100 C99 119.6(7)
C101 C100 H100 120.2
C99 C100 H100 120.2
C16 C17 C18 107.4(6)
C16 C17 H17 126.3
C18 C17 H17 126.3
C56 C61 H61A 109.5
C56 C61 H61B 109.5
H61A C61 H61B 109.5
C56 C61 H61C 109.5
H61A C61 H61C 109.5
H61B C61 H61C 109.5
C65 C66 C67 107.7(6)
C65 C66 H66 126.1
C67 C66 H66 126.1
C19 C18 C17 108.8(6)
C19 C18 H18 125.6
C17 C18 H18 125.6
C36 C35 C34 119.0(6)
C36 C35 C40 119.9(6)
C34 C35 C40 121.1(6)
C104 C99 C100 117.5(7)
C104 C99 C105 121.6(8)
C100 C99 C105 120.9(8)
C87 C88 C83 118.7(7)
C87 C88 C91 120.2(7)
C83 C88 C91 121.1(7)
C93 C94 C95 122.3(6)
C93 C94 H94 118.9
C95 C94 H94 118.9
C37 C41 H41A 109.5
C37 C41 H41B 109.5
H41A C41 H41B 109.5
C37 C41 H41C 109.5
H41A C41 H41C 109.5
H41B C41 H41C 109.5
C24 C23 C22 118.3(6)
C24 C23 C27 121.0(6)
C22 C23 C27 120.7(6)
C35 C40 H40A 109.5
C35 C40 H40B 109.5
H40A C40 H40B 109.5
C35 C40 H40C 109.5
H40A C40 H40C 109.5
H40B C40 H40C 109.5
C4 C5 N2 108.3(5)
C4 C5 C6 128.1(5)
N2 C5 C6 123.6(6)
C72 C76 H76A 109.5
C72 C76 H76B 109.5
H76A C76 H76B 109.5
C72 C76 H76C 109.5
H76A C76 H76C 109.5
H76B C76 H76C 109.5
C46 C47 C48 121.3(8)
C46 C47 H47 119.4
C48 C47 H47 119.4
C43 C48 C47 117.7(7)
C43 C48 H48 121.1
C47 C48 H48 121.2
C92 C93 C94 120.1(7)
C92 C93 H93 119.9
C94 C93 H93 119.9
C102 C103 C104 122.9(8)
C102 C103 H103 118.6
C104 C103 H103 118.6
N1 C29 C30 107.1(5)
N1 C29 H29A 110.3
C30 C29 H29A 110.3
N1 C29 H29B 110.3
C30 C29 H29B 110.3
H29A C29 H29B 108.6
C43 C44 C45 120.4(8)
C43 C44 H44 119.8
C45 C44 H44 119.8
N6 N7 C43 111.7(8)
C46 C45 C44 121.1(8)
C46 C45 H45 119.4
C44 C45 H45 119.4
C45 C46 C47 118.5(8)
C45 C46 C49 119.1(8)
C47 C46 C49 122.3(8)
N7 N6 N5 112.7(8)

loop_
_geom_bond_atom_site_label_1
_geom_bond_atom_site_label_2
_geom_bond_distance
V1 N5 1.701(5)
V1 N3 1.930(5)
V1 N2 1.932(5)
V1 N4 1.947(5)
V1 N1 2.178(5)
V2 N12 1.714(5)
V2 N10 1.922(5)
V2 N9 1.931(5)
V2 N11 1.947(5)
V2 N8 2.188(5)
N5 N6 1.323(8)
N12 N13 1.266(7)
N1 C29 1.460(7)
N1 C1 1.484(7)
N1 C15 1.483(7)
N8 C64 1.476(7)
N8 C78 1.480(7)
N8 C50 1.484(7)
N10 C68 1.392(7)
N10 C65 1.411(7)
C57 C58 1.386(8)
C57 C56 1.399(7)
C57 H57 0.9500
C51 C52 1.345(8)
C51 N9 1.416(7)
C51 C50 1.472(8)
N3 C19 1.404(7)
N3 C16 1.409(7)
N11 C79 1.403(7)
N11 C82 1.411(7)
N2 C5 1.398(6)
N2 C2 1.412(7)
N9 C54 1.403(7)
C79 C80 1.340(8)
C79 C78 1.478(8)
C65 C66 1.345(8)
C65 C64 1.488(8)
C78 H78A 0.9900
C78 H78B 0.9900
C26 C21 1.502(8)
C26 H26A 0.9800
C26 H26B 0.9800
C26 H26C 0.9800
C56 C55 1.403(8)
C56 C61 1.498(8)
C25 C20 1.386(8)
C25 C24 1.402(8)
C25 C28 1.513(8)
C53 C54 1.353(8)
C53 C52 1.415(8)
C53 H53 0.9500
C63 C60 1.502(8)
C63 H63A 0.9800
C63 H63B 0.9800
C63 H63C 0.9800
N14 N13 1.281(6)
N14 C92 1.425(8)
C2 C3 1.366(8)
C2 C1 1.485(7)
C3 C4 1.427(8)
C3 H3 0.9500
C24 C23 1.375(8)
C24 H24 0.9500
C60 C59 1.384(8)
C60 C55 1.413(8)
C1 H1A 0.9900
C1 H1B 0.9900
N4 C33 1.401(7)
N4 C30 1.415(7)
C52 H52 0.9500
C55 C54 1.485(8)
C50 H50A 0.9900
C50 H50B 0.9900
C22 C23 1.379(8)
C22 C21 1.403(8)
C22 H22 0.9500
C20 C21 1.399(8)
C20 C19 1.484(8)
C15 C16 1.473(8)
C15 H15A 0.9900
C15 H15B 0.9900
C31 C30 1.348(8)
C31 C32 1.419(8)
C31 H31 0.9500
C28 H28A 0.9800
C28 H28B 0.9800
C28 H28C 0.9800
C58 C59 1.379(8)
C58 C62 1.508(8)
C16 C17 1.348(8)
C62 H62A 0.9800
C62 H62B 0.9800
C62 H62C 0.9800
C4 C5 1.369(8)
C4 H4 0.9500
C19 C18 1.363(7)
C38 C37 1.370(8)
C38 C39 1.388(8)
C38 H38 0.9500
C43 C48 1.360(10)
C43 C44 1.371(10)
C43 N7 1.505(10)
C11 C10 1.386(8)
C11 C6 1.405(8)
C11 C14 1.514(8)
C9 C8 1.382(8)
C9 C10 1.389(8)
C9 C13 1.513(8)
C39 C34 1.411(8)
C39 C42 1.512(8)
C80 C81 1.417(8)
C80 H80 0.9500
C82 C81 1.363(8)
C82 C83 1.473(9)
C74 C69 1.389(8)
C74 C73 1.395(8)
C74 C77 1.502(8)
C83 C84 1.394(8)
C83 C88 1.407(8)
C95 C94 1.377(9)
C95 C96 1.386(8)
C95 C98 1.556(9)
C12 C7 1.502(8)
C12 H12A 0.9800
C12 H12B 0.9800
C12 H12C 0.9800
C71 C70 1.385(8)
C71 C72 1.386(8)
C71 H71 0.9500
C8 C7 1.398(8)
C8 H8 0.9500
C42 H42A 0.9800
C42 H42B 0.9800
C42 H42C 0.9800
C13 H13A 0.9800
C13 H13B 0.9800
C13 H13C 0.9800
C89 C84 1.513(8)
C89 H89A 0.9800
C89 H89B 0.9800
C89 H89C 0.9800
C77 H77A 0.9800
C77 H77B 0.9800
C77 H77C 0.9800
C6 C7 1.399(8)
C6 C5 1.483(8)
C34 C35 1.414(8)
C34 C33 1.485(8)
C64 H64A 0.9900
C64 H64B 0.9900
C70 C69 1.412(8)
C70 C75 1.516(8)
C104 C103 1.364(9)
C104 C99 1.386(9)
C104 H104 0.9500
C84 C85 1.396(8)
C101 C100 1.373(9)
C101 C102 1.426(9)
C101 H101 0.9500
C75 H75A 0.9800
C75 H75B 0.9800
C75 H75C 0.9800
C81 H81 0.9500
C67 C68 1.373(8)
C67 C66 1.409(9)
C67 H67 0.9500
C69 C68 1.497(8)
C97 C92 1.384(8)
C97 C96 1.404(9)
C97 H97 0.9500
C102 C103 1.352(9)
C102 H102 0.9500
C91 C88 1.495(9)
C91 H91A 0.9800
C91 H91B 0.9800
C91 H91C 0.9800
C96 H96 0.9500
C10 H10 0.9500
C72 C73 1.380(8)
C72 C76 1.515(8)
C73 H73 0.9500
C33 C32 1.357(8)
C105 C99 1.473(9)
C105 H10A 0.9800
C105 H10B 0.9800
C105 H10C 0.9800
C36 C37 1.394(8)
C36 C35 1.397(8)
C36 H36 0.9500
C27 C23 1.521(8)
C27 H27A 0.9800
C27 H27B 0.9800
C27 H27C 0.9800
C98 H98A 0.9800
C98 H98B 0.9800
C98 H98C 0.9800
C59 H59 0.9500
C32 H32 0.9500
C30 C29 1.497(8)
C37 C41 1.513(8)
C90 C86 1.519(9)
C90 H90A 0.9800
C90 H90B 0.9800
C90 H90C 0.9800
C14 H14A 0.9800
C14 H14B 0.9800
C14 H14C 0.9800
C92 C93 1.360(8)
C85 C86 1.390(9)
C85 H85 0.9500
C49 C46 1.525(9)
C49 H49A 0.9800
C49 H49B 0.9800
C49 H49C 0.9800
C86 C87 1.392(9)
C87 C88 1.384(9)
C87 H87 0.9500
C100 C99 1.402(9)
C100 H100 0.9500
C17 C18 1.418(8)
C17 H17 0.9500
C61 H61A 0.9800
C61 H61B 0.9800
C61 H61C 0.9800
C66 H66 0.9500
C18 H18 0.9500
C35 C40 1.508(8)
C94 C93 1.360(8)
C94 H94 0.9500
C41 H41A 0.9800
C41 H41B 0.9800
C41 H41C 0.9800
C40 H40A 0.9800
C40 H40B 0.9800
C40 H40C 0.9800
C76 H76A 0.9800
C76 H76B 0.9800
C76 H76C 0.9800
C47 C46 1.375(9)
C47 C48 1.415(10)
C47 H47 0.9500
C48 H48 0.9500
C93 H93 0.9500
C103 H103 0.9500
C29 H29A 0.9900
C29 H29B 0.9900
C44 C45 1.363(10)
C44 H44 0.9500
N7 N6 1.224(8)
C45 C46 1.362(10)
C45 H45 0.9500
